data_7132488
loop_
_publ_author_name
'Audsley, Gabrielle'
'Carpentier, Ambre'
'P&#xe9;charman, Anne-Fr&#xe9;d&#xe9;rique'
'Wright, James'
'Roseveare, Thomas M.'
'Clark, Ewan R.'
'Macgregor, Stuart A.'
'Riddlestone, Ian M.'

_publ_section_title
;
 Contrasting reactivity of B-Cl and B-H bonds at [Ni(IMes)<sub>2</sub>] to
 form unsupported Ni-boryls.
;
_journal_issue 7
_journal_name_full 'Chemical communications (Cambridge, England)'
_journal_page_first 874
_journal_page_last 877
_journal_paper_doi 10.1039/d3cc05369e
_journal_volume 60
_journal_year 2024
_chemical_formula_moiety 'C52 H56 B Cl N6 Ni, C3.5 H4'
_chemical_formula_sum 'C55.5 H60 B Cl N6 Ni'
_chemical_formula_weight 916.06
_space_group_crystal_system monoclinic
_space_group_IT_number 14
_space_group_name_Hall '-P 2ybc'
_space_group_name_H-M_alt 'P 1 21/c 1'
_atom_sites_solution_hydrogens geom
_atom_sites_solution_primary dual
_audit_creation_date 2023-02-14
_audit_creation_method
;
Olex2 1.5
(compiled 2022.04.07 svn.rca3783a0 for OlexSys, GUI svn.r6498)
;
_audit_update_record
;
2023-12-04 deposited with the CCDC.	2023-12-18 downloaded from the CCDC.
;
_cell_angle_alpha 90
_cell_angle_beta 96.570(3)
_cell_angle_gamma 90
_cell_formula_units_Z 4
_cell_length_a 17.9362(6)
_cell_length_b 11.3297(4)
_cell_length_c 24.0854(9)
_cell_measurement_reflns_used 7570
_cell_measurement_temperature 150.00(10)
_cell_measurement_theta_max 72.8900
_cell_measurement_theta_min 4.2120
_cell_volume 4862.3(3)
_computing_cell_refinement 'CrysAlisPro 1.171.41.93a (Rigaku OD, 2020)'
_computing_data_collection 'CrysAlisPro 1.171.41.93a (Rigaku OD, 2020)'
_computing_data_reduction 'CrysAlisPro 1.171.41.93a (Rigaku OD, 2020)'
_computing_molecular_graphics 'Olex2 1.5 (Dolomanov et al., 2009)'
_computing_publication_material 'Olex2 1.5 (Dolomanov et al., 2009)'
_computing_structure_refinement 'SHELXL 2019/3 (Sheldrick, 2015)'
_computing_structure_solution 'SHELXT  (Sheldrick, 2015)'
_diffrn_ambient_environment N~2~
_diffrn_ambient_temperature 150.00(10)
_diffrn_detector 'CCD plate'
_diffrn_detector_area_resol_mean 16.2300
_diffrn_detector_type EosS2
_diffrn_measured_fraction_theta_full 0.999
_diffrn_measured_fraction_theta_max 0.989
_diffrn_measurement_device 'four-circle diffractometer'
_diffrn_measurement_device_type 'SuperNova, Dual, Cu at home/near, EosS2'
_diffrn_measurement_method '\w scans'
_diffrn_radiation_monochromator mirror
_diffrn_radiation_probe x-ray
_diffrn_radiation_type 'Cu K\a'
_diffrn_radiation_wavelength 1.54184
_diffrn_reflns_av_unetI/netI 0.0818
_diffrn_reflns_Laue_measured_fraction_full 0.999
_diffrn_reflns_Laue_measured_fraction_max 0.989
_diffrn_reflns_limit_h_max 22
_diffrn_reflns_limit_h_min -22
_diffrn_reflns_limit_k_max 14
_diffrn_reflns_limit_k_min -14
_diffrn_reflns_limit_l_max 29
_diffrn_reflns_limit_l_min -29
_diffrn_reflns_number 15659
_diffrn_reflns_point_group_measured_fraction_full 0.999
_diffrn_reflns_point_group_measured_fraction_max 0.989
_diffrn_reflns_theta_full 67.684
_diffrn_reflns_theta_max 73.367
_diffrn_reflns_theta_min 4.209
_diffrn_source 'micro-focus sealed X-ray tube'
_diffrn_source_type 'SuperNova (Cu) X-ray Source'
_exptl_absorpt_coefficient_mu 1.407
_exptl_absorpt_correction_T_max 1.00000
_exptl_absorpt_correction_T_min 0.93555
_exptl_absorpt_correction_type multi-scan
_exptl_absorpt_process_details
;
CrysAlisPro 1.171.41.93a (Rigaku Oxford Diffraction, 2020)
Empirical absorption correction using spherical harmonics,
implemented in SCALE3 ABSPACK scaling algorithm.
;
_exptl_crystal_colour colourless
_exptl_crystal_colour_primary colourless
_exptl_crystal_density_diffrn 1.251
_exptl_crystal_description block
_exptl_crystal_F_000 1940
_exptl_crystal_size_max 0.104
_exptl_crystal_size_mid 0.083
_exptl_crystal_size_min 0.071
_refine_diff_density_max 0.398
_refine_diff_density_min -0.268
_refine_diff_density_rms 0.061
_refine_ls_extinction_method none
_refine_ls_goodness_of_fit_ref 0.827
_refine_ls_hydrogen_treatment constr
_refine_ls_matrix_type full
_refine_ls_number_parameters 600
_refine_ls_number_reflns 15659
_refine_ls_number_restraints 25
_refine_ls_restrained_S_all 0.833
_refine_ls_R_factor_all 0.0833
_refine_ls_R_factor_gt 0.0457
_refine_ls_shift/su_max 0.003
_refine_ls_shift/su_mean 0.000
_refine_ls_structure_factor_coef Fsqd
_refine_ls_weighting_details 'w=1/[\s^2^(Fo^2^)+(0.0533P)^2^] where P=(Fo^2^+2Fc^2^)/3'
_refine_ls_weighting_scheme calc
_refine_ls_wR_factor_gt 0.1028
_refine_ls_wR_factor_ref 0.1114
_reflns_Friedel_coverage 0.000
_reflns_number_gt 8929
_reflns_number_total 15659
_reflns_threshold_expression 'I > 2\s(I)'
_twin_special_details
;
Component 2 rotated by -179.9982\% 
around [-0.08 -0.00 1.00] (reciprocal) or [-0.00 -0.00 1.00] (direct)
;
_cod_data_source_file d3cc05369e2.cif
_cod_data_source_block s23mkw14
_cod_depositor_comments 'Adding full bibliography for 7132488--7132493.cif.'
_cod_original_formula_sum 'C55.50 H60 B Cl N6 Ni'
_cod_database_code 7132488
_shelx_shelxl_version_number 2019/3
_shelx_space_group_comment
;
The symmetry employed for this shelxl refinement is uniquely defined
by the following loop, which should always be used as a source of
symmetry information in preference to the above space-group names.
They are only intended as comments.
;
_olex2_refinement_description
;
1. Twinned data refinement
 Scales: 0.4817(7)
 0.5183(7)
2. Fixed Uiso
 At 1.2 times of:
  All C(H) groups, All N(H) groups
 At 1.5 times of:
  All C(H,H,H) groups
3. Restrained distances
 C56-C53
 1.54 with sigma of 0.005
4. Uiso/Uaniso restraints and constraints
Uanis(C53) \\sim Ueq, Uanis(C55) \\sim Ueq, Uanis(C54) \\sim Ueq, Uanis(C56)
\\sim Ueq: with sigma of 0.01 and sigma for terminal atoms of 0.02
5. Others
 Fixed Sof: H53(0.5) C56(0.5) H56A(0.5) H56B(0.5) H56C(0.5)
6.a Aromatic/amide H refined with riding coordinates:
 N5(H5), N6(H6), C2(H2), C3(H3), C6(H6A), C8(H8), C15(H15), C17(H17), C23(H23),
  C24(H24), C27(H27), C29(H29), C36(H36), C38(H38), C44(H44), C45(H45),
 C46(H46), C50(H50), C51(H51), C52(H52), C53(H53), C54(H54), C55(H55)
6.b Idealised Me refined as rotating group:
 C10(H10A,H10B,H10C), C11(H11A,H11B,H11C), C12(H12A,H12B,H12C), C19(H19A,H19B,
 H19C), C20(H20A,H20B,H20C), C21(H21A,H21B,H21C), C31(H31A,H31B,H31C), C32(H32A,
 H32B,H32C), C33(H33A,H33B,H33C), C40(H40A,H40B,H40C), C41(H41A,H41B,H41C),
 C42(H42A,H42B,H42C), C56(H56A,H56B,H56C)
;
_olex2_submission_special_instructions 'No special instructions were received'
_oxdiff_twin_integration_method simultaneous
_oxdiff_twin_items 2

loop_
_space_group_symop_operation_xyz
'x, y, z'
'-x, y+1/2, -z+1/2'
'-x, -y, -z'
'x, -y-1/2, z-1/2'

loop_
_atom_site_label
_atom_site_type_symbol
_atom_site_fract_x
_atom_site_fract_y
_atom_site_fract_z
_atom_site_U_iso_or_equiv
_atom_site_adp_type
_atom_site_occupancy
_atom_site_site_symmetry_order
_atom_site_calc_flag
_atom_site_refinement_flags_posn
_atom_site_refinement_flags_adp
_atom_site_refinement_flags_occupancy
_atom_site_disorder_assembly
_atom_site_disorder_group
Ni1 Ni 0.82605(3) 0.50455(5) 0.35228(2) 0.02603(11) Uani 1 1 d . . . . .
Cl1 Cl 0.95414(4) 0.50337(9) 0.36691(3) 0.04202(19) Uani 1 1 d . . . . .
N1 N 0.81072(15) 0.6560(2) 0.44879(11) 0.0326(6) Uani 1 1 d . . . . .
N2 N 0.83778(15) 0.7599(2) 0.37959(11) 0.0341(6) Uani 1 1 d . . . . .
N3 N 0.82377(16) 0.3506(2) 0.25487(11) 0.0333(6) Uani 1 1 d . . . . .
N4 N 0.84867(14) 0.2506(2) 0.32980(10) 0.0327(6) Uani 1 1 d . . . . .
N5 N 0.67773(14) 0.5675(2) 0.29240(11) 0.0317(6) Uani 1 1 d . . . . .
H5 H 0.703581 0.604647 0.268821 0.038 Uiso 1 1 calc R U . . .
N6 N 0.67194(14) 0.4464(2) 0.37309(11) 0.0319(6) Uani 1 1 d . . . . .
H6 H 0.694109 0.407493 0.402001 0.038 Uiso 1 1 calc R U . . .
C1 C 0.81991(17) 0.6467(3) 0.39358(13) 0.0288(7) Uani 1 1 d . . . . .
C2 C 0.8245(2) 0.7704(3) 0.46857(15) 0.0461(9) Uani 1 1 d . . . . .
H2 H 0.822584 0.797192 0.505742 0.055 Uiso 1 1 calc R U . . .
C3 C 0.8411(2) 0.8351(3) 0.42521(15) 0.0457(9) Uani 1 1 d . . . . .
H3 H 0.852880 0.916880 0.425591 0.055 Uiso 1 1 calc R U . . .
C4 C 0.83965(18) 0.8046(3) 0.32342(14) 0.0333(7) Uani 1 1 d . . . . .
C5 C 0.77261(19) 0.8424(3) 0.29421(15) 0.0372(8) Uani 1 1 d . . . . .
C6 C 0.7751(2) 0.8864(3) 0.24055(16) 0.0426(9) Uani 1 1 d . . . . .
H6A H 0.729685 0.911168 0.219595 0.051 Uiso 1 1 calc R U . . .
C7 C 0.8418(2) 0.8953(3) 0.21654(15) 0.0416(8) Uani 1 1 d . . . . .
C8 C 0.90779(19) 0.8629(3) 0.24837(15) 0.0392(8) Uani 1 1 d . . . . .
H8 H 0.953926 0.871544 0.232941 0.047 Uiso 1 1 calc R U . . .
C9 C 0.90870(19) 0.8183(3) 0.30223(15) 0.0373(8) Uani 1 1 d . . . . .
C10 C 0.98165(19) 0.7913(4) 0.33764(18) 0.0547(11) Uani 1 1 d . . . . .
H10A H 0.992208 0.853163 0.365866 0.082 Uiso 1 1 calc R U . . .
H10B H 1.022414 0.788180 0.313840 0.082 Uiso 1 1 calc R U . . .
H10C H 0.977688 0.714924 0.356208 0.082 Uiso 1 1 calc R U . . .
C11 C 0.8431(2) 0.9443(4) 0.15833(16) 0.0564(11) Uani 1 1 d . . . . .
H11A H 0.830972 0.881441 0.130847 0.085 Uiso 1 1 calc R U . . .
H11B H 0.893218 0.975540 0.154452 0.085 Uiso 1 1 calc R U . . .
H11C H 0.806038 1.007841 0.151944 0.085 Uiso 1 1 calc R U . . .
C12 C 0.70050(19) 0.8438(3) 0.32116(17) 0.0488(10) Uani 1 1 d . . . . .
H12A H 0.690252 0.764461 0.334561 0.073 Uiso 1 1 calc R U . . .
H12B H 0.659036 0.869039 0.293671 0.073 Uiso 1 1 calc R U . . .
H12C H 0.705484 0.898968 0.352727 0.073 Uiso 1 1 calc R U . . .
C13 C 0.77889(19) 0.5665(3) 0.48151(13) 0.0347(8) Uani 1 1 d . . . . .
C14 C 0.7025(2) 0.5735(3) 0.48719(14) 0.0365(8) Uani 1 1 d . . . . .
C15 C 0.6719(2) 0.4870(3) 0.51871(14) 0.0457(9) Uani 1 1 d . . . . .
H15 H 0.619941 0.489941 0.523028 0.055 Uiso 1 1 calc R U . . .
C16 C 0.7154(2) 0.3967(3) 0.54397(15) 0.0473(9) Uani 1 1 d . . . . .
C17 C 0.7915(2) 0.3949(3) 0.53884(14) 0.0458(9) Uani 1 1 d . . . . .
H17 H 0.821510 0.332936 0.556000 0.055 Uiso 1 1 calc R U . . .
C18 C 0.82517(18) 0.4817(3) 0.50912(13) 0.0351(7) Uani 1 1 d . . . . .
C19 C 0.90857(19) 0.4794(3) 0.50596(15) 0.0499(10) Uani 1 1 d . . . . .
H19A H 0.918103 0.469211 0.466991 0.075 Uiso 1 1 calc R U . . .
H19B H 0.931056 0.413686 0.528433 0.075 Uiso 1 1 calc R U . . .
H19C H 0.930812 0.553908 0.520410 0.075 Uiso 1 1 calc R U . . .
C20 C 0.6806(3) 0.3025(4) 0.57726(19) 0.0742(14) Uani 1 1 d . . . . .
H20A H 0.635343 0.333900 0.591164 0.111 Uiso 1 1 calc R U . . .
H20B H 0.716627 0.278410 0.608926 0.111 Uiso 1 1 calc R U . . .
H20C H 0.667289 0.234028 0.553276 0.111 Uiso 1 1 calc R U . . .
C21 C 0.65243(19) 0.6677(3) 0.45830(15) 0.0442(9) Uani 1 1 d . . . . .
H21A H 0.665206 0.744451 0.475568 0.066 Uiso 1 1 calc R U . . .
H21B H 0.599869 0.649040 0.461993 0.066 Uiso 1 1 calc R U . . .
H21C H 0.659754 0.670551 0.418622 0.066 Uiso 1 1 calc R U . . .
C22 C 0.82787(17) 0.3615(3) 0.31148(13) 0.0293(7) Uani 1 1 d . . . . .
C23 C 0.8419(2) 0.2366(3) 0.23865(14) 0.0437(9) Uani 1 1 d . . . . .
H23 H 0.843069 0.208810 0.201553 0.052 Uiso 1 1 calc R U . . .
C24 C 0.8573(2) 0.1745(3) 0.28588(14) 0.0438(9) Uani 1 1 d . . . . .
H24 H 0.871371 0.093668 0.288756 0.053 Uiso 1 1 calc R U . . .
C25 C 0.85023(19) 0.2068(3) 0.38663(14) 0.0342(8) Uani 1 1 d . . . . .
C26 C 0.9187(2) 0.1931(3) 0.41936(15) 0.0386(8) Uani 1 1 d . . . . .
C27 C 0.9175(2) 0.1492(3) 0.47355(15) 0.0447(9) Uani 1 1 d . . . . .
H27 H 0.963538 0.140646 0.497006 0.054 Uiso 1 1 calc R U . . .
C28 C 0.8518(2) 0.1180(3) 0.49379(15) 0.0444(9) Uani 1 1 d . . . . .
C29 C 0.7851(2) 0.1272(3) 0.45853(16) 0.0431(9) Uani 1 1 d . . . . .
H29 H 0.739456 0.103621 0.471755 0.052 Uiso 1 1 calc R U . . .
C30 C 0.7836(2) 0.1699(3) 0.40443(15) 0.0380(8) Uani 1 1 d . . . . .
C31 C 0.7122(2) 0.1661(3) 0.36484(17) 0.0496(10) Uani 1 1 d . . . . .
H31A H 0.701893 0.244638 0.348722 0.074 Uiso 1 1 calc R U . . .
H31B H 0.670535 0.141716 0.385200 0.074 Uiso 1 1 calc R U . . .
H31C H 0.717870 0.109469 0.334841 0.074 Uiso 1 1 calc R U . . .
C32 C 0.8524(3) 0.0698(4) 0.55254(16) 0.0632(12) Uani 1 1 d . . . . .
H32A H 0.884617 -0.000269 0.556884 0.095 Uiso 1 1 calc R U . . .
H32B H 0.801246 0.048343 0.559148 0.095 Uiso 1 1 calc R U . . .
H32C H 0.871852 0.130080 0.579587 0.095 Uiso 1 1 calc R U . . .
C33 C 0.99336(19) 0.2205(3) 0.39855(17) 0.0523(10) Uani 1 1 d . . . . .
H33A H 1.007401 0.155551 0.374973 0.078 Uiso 1 1 calc R U . . .
H33B H 1.031893 0.230060 0.430521 0.078 Uiso 1 1 calc R U . . .
H33C H 0.989093 0.293659 0.376702 0.078 Uiso 1 1 calc R U . . .
C34 C 0.79195(18) 0.4369(3) 0.21422(13) 0.0338(8) Uani 1 1 d . . . . .
C35 C 0.83545(19) 0.5293(3) 0.19799(13) 0.0328(7) Uani 1 1 d . . . . .
C36 C 0.80142(19) 0.6100(3) 0.16001(14) 0.0378(8) Uani 1 1 d . . . . .
H36 H 0.829417 0.676082 0.149709 0.045 Uiso 1 1 calc R U . . .
C37 C 0.7280(2) 0.5971(3) 0.13676(14) 0.0424(9) Uani 1 1 d . . . . .
C38 C 0.68674(19) 0.5027(4) 0.15275(13) 0.0425(8) Uani 1 1 d . . . . .
H38 H 0.636440 0.492924 0.136232 0.051 Uiso 1 1 calc R U . . .
C39 C 0.71704(19) 0.4214(3) 0.19252(13) 0.0372(8) Uani 1 1 d . . . . .
C40 C 0.6697(2) 0.3244(3) 0.21229(15) 0.0479(9) Uani 1 1 d . . . . .
H40A H 0.694915 0.248421 0.208916 0.072 Uiso 1 1 calc R U . . .
H40B H 0.620844 0.323212 0.189404 0.072 Uiso 1 1 calc R U . . .
H40C H 0.662292 0.338049 0.251466 0.072 Uiso 1 1 calc R U . . .
C41 C 0.6924(2) 0.6846(4) 0.09449(18) 0.0673(13) Uani 1 1 d . . . . .
H41A H 0.730050 0.742288 0.085796 0.101 Uiso 1 1 calc R U . . .
H41B H 0.651237 0.725482 0.109948 0.101 Uiso 1 1 calc R U . . .
H41C H 0.672701 0.642804 0.060298 0.101 Uiso 1 1 calc R U . . .
C42 C 0.91666(19) 0.5445(3) 0.22085(14) 0.0410(8) Uani 1 1 d . . . . .
H42A H 0.924508 0.514393 0.259221 0.062 Uiso 1 1 calc R U . . .
H42B H 0.929873 0.628408 0.220657 0.062 Uiso 1 1 calc R U . . .
H42C H 0.948404 0.500557 0.197539 0.062 Uiso 1 1 calc R U . . .
C43 C 0.59986(19) 0.5728(3) 0.28255(15) 0.0384(8) Uani 1 1 d . . . . .
C44 C 0.5635(2) 0.6371(3) 0.23877(17) 0.0518(10) Uani 1 1 d . . . . .
H44 H 0.591604 0.679458 0.214257 0.062 Uiso 1 1 calc R U . . .
C45 C 0.4847(2) 0.6394(4) 0.2307(2) 0.0638(13) Uani 1 1 d . . . . .
H45 H 0.459825 0.684380 0.200797 0.077 Uiso 1 1 calc R U . . .
C46 C 0.4431(2) 0.5779(4) 0.2651(2) 0.0647(13) Uani 1 1 d . . . . .
H46 H 0.389942 0.579195 0.258179 0.078 Uiso 1 1 calc R U . . .
C47 C 0.47774(19) 0.5127(4) 0.31074(17) 0.0520(10) Uani 1 1 d . . . . .
C48 C 0.55752(17) 0.5098(3) 0.31912(14) 0.0388(8) Uani 1 1 d . . . . .
C49 C 0.59375(19) 0.4449(3) 0.36504(15) 0.0376(8) Uani 1 1 d . . . . .
C50 C 0.5518(2) 0.3851(3) 0.40075(17) 0.0481(10) Uani 1 1 d . . . . .
H50 H 0.576093 0.341202 0.431180 0.058 Uiso 1 1 calc R U . . .
C51 C 0.4741(2) 0.3895(4) 0.3920(2) 0.0638(13) Uani 1 1 d . . . . .
H51 H 0.445857 0.348297 0.416829 0.077 Uiso 1 1 calc R U . . .
C52 C 0.4375(2) 0.4509(4) 0.3490(2) 0.0641(13) Uani 1 1 d . . . . .
H52 H 0.384229 0.452710 0.344465 0.077 Uiso 1 1 calc R U . . .
B1 B 0.71903(18) 0.5062(3) 0.33807(14) 0.0265(7) Uani 1 1 d . . . . .
C53 C 0.5122(3) 0.9433(8) 0.4485(4) 0.126(3) Uani 1 1 d D U . . .
H53 H 0.521213 0.904113 0.415030 0.151 Uiso 0.5 1 calc R U P A 2
C54 C 0.5180(4) 1.0620(7) 0.4536(4) 0.119(3) Uani 1 1 d . U . . .
H54 H 0.529045 1.107982 0.422620 0.143 Uiso 1 1 calc R U . . .
C55 C 0.5078(4) 1.1191(6) 0.5054(4) 0.115(2) Uani 1 1 d . U . . .
H55 H 0.514838 1.202069 0.508456 0.138 Uiso 1 1 calc R U . . .
C56 C 0.5222(6) 0.8866(13) 0.3912(5) 0.128(5) Uani 0.5 1 d D U P B 1
H56A H 0.499606 0.807670 0.389194 0.192 Uiso 0.5 1 calc R U P B 1
H56B H 0.575751 0.880352 0.387160 0.192 Uiso 0.5 1 calc R U P B 1
H56C H 0.497410 0.935848 0.361136 0.192 Uiso 0.5 1 calc R U P B 1

loop_
_atom_site_aniso_label
_atom_site_aniso_U_11
_atom_site_aniso_U_22
_atom_site_aniso_U_33
_atom_site_aniso_U_23
_atom_site_aniso_U_13
_atom_site_aniso_U_12
Ni1 0.0291(2) 0.0247(2) 0.0241(2) -0.0028(2) 0.0027(2) 0.0023(3)
Cl1 0.0303(4) 0.0541(5) 0.0409(4) -0.0065(4) 0.0008(3) 0.0031(4)
N1 0.0419(16) 0.0302(14) 0.0264(14) -0.0080(11) 0.0074(11) -0.0060(12)
N2 0.0412(15) 0.0276(14) 0.0344(16) -0.0054(12) 0.0080(12) -0.0061(13)
N3 0.0509(17) 0.0260(13) 0.0231(14) -0.0016(11) 0.0056(12) 0.0079(12)
N4 0.0446(16) 0.0269(13) 0.0263(14) 0.0001(12) 0.0033(11) 0.0075(13)
N5 0.0312(15) 0.0299(14) 0.0343(15) 0.0022(12) 0.0045(12) 0.0033(11)
N6 0.0360(16) 0.0300(14) 0.0295(15) -0.0003(11) 0.0033(12) -0.0003(11)
C1 0.0292(16) 0.0291(16) 0.0283(17) -0.0056(13) 0.0036(13) -0.0023(13)
C2 0.067(2) 0.0341(19) 0.039(2) -0.0171(16) 0.0143(18) -0.0125(18)
C3 0.064(3) 0.0307(18) 0.044(2) -0.0122(16) 0.0123(19) -0.0128(17)
C4 0.0362(19) 0.0286(16) 0.0360(19) -0.0006(14) 0.0075(14) -0.0046(14)
C5 0.0391(19) 0.0233(16) 0.049(2) -0.0010(15) 0.0059(16) -0.0034(14)
C6 0.039(2) 0.0340(19) 0.053(2) 0.0044(17) -0.0027(17) -0.0021(15)
C7 0.053(2) 0.0307(18) 0.041(2) 0.0029(15) 0.0016(16) -0.0087(16)
C8 0.044(2) 0.0333(19) 0.042(2) 0.0007(15) 0.0105(16) -0.0087(15)
C9 0.038(2) 0.0319(18) 0.042(2) 0.0002(15) 0.0053(15) -0.0051(14)
C10 0.038(2) 0.061(3) 0.064(3) 0.014(2) 0.0001(18) -0.0114(18)
C11 0.073(3) 0.050(2) 0.045(2) 0.0107(19) 0.003(2) -0.013(2)
C12 0.042(2) 0.0343(19) 0.071(3) 0.0072(19) 0.0139(19) 0.0050(16)
C13 0.045(2) 0.0350(18) 0.0246(17) -0.0087(14) 0.0057(14) -0.0051(15)
C14 0.047(2) 0.0372(19) 0.0268(17) -0.0069(15) 0.0093(15) -0.0027(15)
C15 0.051(2) 0.054(2) 0.0347(18) -0.0080(19) 0.0151(15) -0.0081(19)
C16 0.066(3) 0.042(2) 0.035(2) 0.0002(17) 0.0130(18) -0.0087(18)
C17 0.069(3) 0.042(2) 0.0254(18) -0.0003(16) 0.0031(17) 0.0040(18)
C18 0.0357(17) 0.041(2) 0.0281(16) -0.0014(15) 0.0011(13) 0.0000(15)
C19 0.050(2) 0.060(3) 0.038(2) -0.0054(19) -0.0013(16) 0.0034(19)
C20 0.098(4) 0.068(3) 0.060(3) 0.015(2) 0.027(3) -0.019(3)
C21 0.045(2) 0.044(2) 0.044(2) -0.0075(17) 0.0102(17) 0.0057(17)
C22 0.0317(17) 0.0292(16) 0.0270(16) -0.0012(13) 0.0032(13) 0.0045(13)
C23 0.072(3) 0.0290(18) 0.0313(19) -0.0056(15) 0.0089(17) 0.0144(17)
C24 0.071(3) 0.0289(19) 0.0316(19) -0.0049(15) 0.0064(17) 0.0151(17)
C25 0.049(2) 0.0237(16) 0.0295(19) 0.0004(13) 0.0041(15) 0.0044(14)
C26 0.047(2) 0.0305(17) 0.039(2) 0.0021(15) 0.0046(16) 0.0091(15)
C27 0.057(2) 0.040(2) 0.035(2) 0.0016(16) -0.0066(17) 0.0101(17)
C28 0.069(3) 0.0291(18) 0.035(2) 0.0036(15) 0.0080(18) 0.0033(16)
C29 0.054(2) 0.0323(19) 0.046(2) 0.0064(16) 0.0158(18) 0.0021(16)
C30 0.049(2) 0.0215(16) 0.043(2) -0.0006(15) 0.0041(16) 0.0054(14)
C31 0.051(2) 0.033(2) 0.062(3) 0.0051(18) -0.0038(19) -0.0043(16)
C32 0.095(4) 0.055(3) 0.041(2) 0.014(2) 0.015(2) 0.010(2)
C33 0.046(2) 0.056(3) 0.055(2) 0.012(2) 0.0070(18) 0.0150(18)
C34 0.045(2) 0.0333(18) 0.0231(16) -0.0035(14) 0.0042(14) 0.0117(15)
C35 0.0422(18) 0.0319(18) 0.0270(16) 0.0028(13) 0.0156(14) 0.0108(13)
C36 0.051(2) 0.0352(18) 0.0287(18) 0.0014(14) 0.0117(15) 0.0100(15)
C37 0.053(2) 0.045(2) 0.0310(19) 0.0074(16) 0.0120(16) 0.0154(17)
C38 0.047(2) 0.055(2) 0.0258(16) 0.0004(19) 0.0050(14) 0.009(2)
C39 0.051(2) 0.0380(19) 0.0229(16) -0.0020(15) 0.0058(15) 0.0023(15)
C40 0.057(2) 0.051(2) 0.035(2) -0.0031(18) 0.0035(17) -0.0068(18)
C41 0.068(3) 0.079(3) 0.055(3) 0.031(2) 0.009(2) 0.028(2)
C42 0.046(2) 0.044(2) 0.0336(19) 0.0020(15) 0.0083(15) 0.0052(15)
C43 0.040(2) 0.0341(18) 0.0398(19) -0.0066(16) -0.0028(15) 0.0100(15)
C44 0.052(2) 0.050(2) 0.051(2) -0.0015(19) -0.0057(19) 0.0133(18)
C45 0.060(3) 0.059(3) 0.066(3) -0.008(2) -0.020(2) 0.024(2)
C46 0.037(2) 0.064(3) 0.089(4) -0.024(3) -0.010(2) 0.012(2)
C47 0.0348(19) 0.053(2) 0.067(3) -0.025(2) -0.0029(16) 0.0044(18)
C48 0.0328(16) 0.0359(18) 0.047(2) -0.0191(17) 0.0020(13) 0.0009(16)
C49 0.0387(19) 0.0311(17) 0.043(2) -0.0118(15) 0.0071(15) -0.0055(14)
C50 0.046(2) 0.046(2) 0.054(2) -0.0065(18) 0.0145(18) -0.0140(17)
C51 0.054(3) 0.072(3) 0.069(3) -0.020(3) 0.021(2) -0.025(2)
C52 0.034(2) 0.074(3) 0.085(3) -0.025(3) 0.009(2) -0.0133(19)
B1 0.0328(16) 0.0208(15) 0.0257(16) -0.0072(15) 0.0023(13) 0.0012(16)
C53 0.064(4) 0.129(6) 0.181(7) 0.044(6) -0.005(4) 0.022(4)
C54 0.082(4) 0.101(5) 0.174(7) 0.039(5) 0.009(5) -0.003(4)
C55 0.081(4) 0.100(5) 0.167(7) 0.045(5) 0.022(4) 0.003(4)
C56 0.068(8) 0.214(15) 0.102(10) -0.005(10) 0.013(7) 0.051(8)

loop_
_atom_type_symbol
_atom_type_description
_atom_type_scat_dispersion_real
_atom_type_scat_dispersion_imag
_atom_type_scat_source
C C 0.0181 0.0091 'International Tables Vol C Tables 4.2.6.8 and 6.1.1.4'
H H 0.0000 0.0000 'International Tables Vol C Tables 4.2.6.8 and 6.1.1.4'
B B 0.0090 0.0039 'International Tables Vol C Tables 4.2.6.8 and 6.1.1.4'
Cl Cl 0.3639 0.7018 'International Tables Vol C Tables 4.2.6.8 and 6.1.1.4'
N N 0.0311 0.0180 'International Tables Vol C Tables 4.2.6.8 and 6.1.1.4'
Ni Ni -3.0029 0.5091 'International Tables Vol C Tables 4.2.6.8 and 6.1.1.4'

loop_
_geom_angle_atom_site_label_1
_geom_angle_atom_site_label_2
_geom_angle_atom_site_label_3
_geom_angle
_geom_angle_site_symmetry_1
_geom_angle_site_symmetry_3
_geom_angle_publ_flag
C1 Ni1 Cl1 92.39(9) . . ?
C1 Ni1 B1 88.18(14) . . ?
C22 Ni1 Cl1 89.90(10) . . ?
C22 Ni1 C1 177.59(13) . . ?
C22 Ni1 B1 89.56(15) . . ?
B1 Ni1 Cl1 178.54(11) . . ?
C1 N1 C2 111.7(3) . . ?
C1 N1 C13 125.3(3) . . ?
C2 N1 C13 122.2(3) . . ?
C1 N2 C3 111.7(3) . . ?
C1 N2 C4 125.9(3) . . ?
C3 N2 C4 121.5(3) . . ?
C22 N3 C23 112.1(3) . . ?
C22 N3 C34 125.8(3) . . ?
C23 N3 C34 121.3(3) . . ?
C22 N4 C24 112.0(3) . . ?
C22 N4 C25 126.3(3) . . ?
C24 N4 C25 120.9(3) . . ?
C43 N5 H5 117.5 . . ?
C43 N5 B1 124.9(3) . . ?
B1 N5 H5 117.5 . . ?
C49 N6 H6 117.4 . . ?
C49 N6 B1 125.2(3) . . ?
B1 N6 H6 117.4 . . ?
N1 C1 Ni1 126.6(2) . . ?
N1 C1 N2 103.0(3) . . ?
N2 C1 Ni1 129.3(2) . . ?
N1 C2 H2 126.6 . . ?
C3 C2 N1 106.8(3) . . ?
C3 C2 H2 126.6 . . ?
N2 C3 H3 126.6 . . ?
C2 C3 N2 106.8(3) . . ?
C2 C3 H3 126.6 . . ?
C5 C4 N2 118.0(3) . . ?
C5 C4 C9 122.1(3) . . ?
C9 C4 N2 119.6(3) . . ?
C4 C5 C6 117.6(3) . . ?
C4 C5 C12 121.3(3) . . ?
C6 C5 C12 121.0(3) . . ?
C5 C6 H6A 118.9 . . ?
C5 C6 C7 122.2(3) . . ?
C7 C6 H6A 118.9 . . ?
C6 C7 C11 121.2(3) . . ?
C8 C7 C6 118.2(3) . . ?
C8 C7 C11 120.5(3) . . ?
C7 C8 H8 119.0 . . ?
C7 C8 C9 122.1(3) . . ?
C9 C8 H8 119.0 . . ?
C4 C9 C10 121.1(3) . . ?
C8 C9 C4 117.6(3) . . ?
C8 C9 C10 121.2(3) . . ?
C9 C10 H10A 109.5 . . ?
C9 C10 H10B 109.5 . . ?
C9 C10 H10C 109.5 . . ?
H10A C10 H10B 109.5 . . ?
H10A C10 H10C 109.5 . . ?
H10B C10 H10C 109.5 . . ?
C7 C11 H11A 109.5 . . ?
C7 C11 H11B 109.5 . . ?
C7 C11 H11C 109.5 . . ?
H11A C11 H11B 109.5 . . ?
H11A C11 H11C 109.5 . . ?
H11B C11 H11C 109.5 . . ?
C5 C12 H12A 109.5 . . ?
C5 C12 H12B 109.5 . . ?
C5 C12 H12C 109.5 . . ?
H12A C12 H12B 109.5 . . ?
H12A C12 H12C 109.5 . . ?
H12B C12 H12C 109.5 . . ?
C14 C13 N1 117.9(3) . . ?
C18 C13 N1 119.7(3) . . ?
C18 C13 C14 122.2(3) . . ?
C13 C14 C21 122.3(3) . . ?
C15 C14 C13 117.9(3) . . ?
C15 C14 C21 119.8(3) . . ?
C14 C15 H15 119.3 . . ?
C16 C15 C14 121.5(3) . . ?
C16 C15 H15 119.3 . . ?
C15 C16 C20 120.5(4) . . ?
C17 C16 C15 118.9(3) . . ?
C17 C16 C20 120.6(4) . . ?
C16 C17 H17 119.2 . . ?
C16 C17 C18 121.7(3) . . ?
C18 C17 H17 119.2 . . ?
C13 C18 C17 117.6(3) . . ?
C13 C18 C19 122.0(3) . . ?
C17 C18 C19 120.3(3) . . ?
C18 C19 H19A 109.5 . . ?
C18 C19 H19B 109.5 . . ?
C18 C19 H19C 109.5 . . ?
H19A C19 H19B 109.5 . . ?
H19A C19 H19C 109.5 . . ?
H19B C19 H19C 109.5 . . ?
C16 C20 H20A 109.5 . . ?
C16 C20 H20B 109.5 . . ?
C16 C20 H20C 109.5 . . ?
H20A C20 H20B 109.5 . . ?
H20A C20 H20C 109.5 . . ?
H20B C20 H20C 109.5 . . ?
C14 C21 H21A 109.5 . . ?
C14 C21 H21B 109.5 . . ?
C14 C21 H21C 109.5 . . ?
H21A C21 H21B 109.5 . . ?
H21A C21 H21C 109.5 . . ?
H21B C21 H21C 109.5 . . ?
N3 C22 Ni1 126.4(2) . . ?
N3 C22 N4 102.7(3) . . ?
N4 C22 Ni1 129.6(2) . . ?
N3 C23 H23 126.9 . . ?
C24 C23 N3 106.3(3) . . ?
C24 C23 H23 126.9 . . ?
N4 C24 H24 126.6 . . ?
C23 C24 N4 106.9(3) . . ?
C23 C24 H24 126.6 . . ?
C26 C25 N4 119.5(3) . . ?
C30 C25 N4 118.2(3) . . ?
C30 C25 C26 122.0(3) . . ?
C25 C26 C27 117.5(3) . . ?
C25 C26 C33 123.1(3) . . ?
C27 C26 C33 119.3(3) . . ?
C26 C27 H27 119.1 . . ?
C28 C27 C26 121.9(3) . . ?
C28 C27 H27 119.1 . . ?
C27 C28 C29 118.6(3) . . ?
C27 C28 C32 120.6(4) . . ?
C29 C28 C32 120.8(4) . . ?
C28 C29 H29 119.2 . . ?
C30 C29 C28 121.5(4) . . ?
C30 C29 H29 119.2 . . ?
C25 C30 C29 118.3(3) . . ?
C25 C30 C31 121.0(3) . . ?
C29 C30 C31 120.5(3) . . ?
C30 C31 H31A 109.5 . . ?
C30 C31 H31B 109.5 . . ?
C30 C31 H31C 109.5 . . ?
H31A C31 H31B 109.5 . . ?
H31A C31 H31C 109.5 . . ?
H31B C31 H31C 109.5 . . ?
C28 C32 H32A 109.5 . . ?
C28 C32 H32B 109.5 . . ?
C28 C32 H32C 109.5 . . ?
H32A C32 H32B 109.5 . . ?
H32A C32 H32C 109.5 . . ?
H32B C32 H32C 109.5 . . ?
C26 C33 H33A 109.5 . . ?
C26 C33 H33B 109.5 . . ?
C26 C33 H33C 109.5 . . ?
H33A C33 H33B 109.5 . . ?
H33A C33 H33C 109.5 . . ?
H33B C33 H33C 109.5 . . ?
C35 C34 N3 120.5(3) . . ?
C35 C34 C39 122.5(3) . . ?
C39 C34 N3 117.0(3) . . ?
C34 C35 C42 122.3(3) . . ?
C36 C35 C34 117.7(3) . . ?
C36 C35 C42 120.0(3) . . ?
C35 C36 H36 119.1 . . ?
C37 C36 C35 121.8(3) . . ?
C37 C36 H36 119.1 . . ?
C36 C37 C38 119.1(3) . . ?
C36 C37 C41 121.0(4) . . ?
C38 C37 C41 119.9(4) . . ?
C37 C38 H38 119.2 . . ?
C37 C38 C39 121.6(3) . . ?
C39 C38 H38 119.2 . . ?
C34 C39 C40 121.9(3) . . ?
C38 C39 C34 117.2(3) . . ?
C38 C39 C40 120.8(3) . . ?
C39 C40 H40A 109.5 . . ?
C39 C40 H40B 109.5 . . ?
C39 C40 H40C 109.5 . . ?
H40A C40 H40B 109.5 . . ?
H40A C40 H40C 109.5 . . ?
H40B C40 H40C 109.5 . . ?
C37 C41 H41A 109.5 . . ?
C37 C41 H41B 109.5 . . ?
C37 C41 H41C 109.5 . . ?
H41A C41 H41B 109.5 . . ?
H41A C41 H41C 109.5 . . ?
H41B C41 H41C 109.5 . . ?
C35 C42 H42A 109.5 . . ?
C35 C42 H42B 109.5 . . ?
C35 C42 H42C 109.5 . . ?
H42A C42 H42B 109.5 . . ?
H42A C42 H42C 109.5 . . ?
H42B C42 H42C 109.5 . . ?
N5 C43 C48 118.1(3) . . ?
C44 C43 N5 122.0(4) . . ?
C44 C43 C48 119.9(3) . . ?
C43 C44 H44 120.1 . . ?
C43 C44 C45 119.7(4) . . ?
C45 C44 H44 120.1 . . ?
C44 C45 H45 119.5 . . ?
C46 C45 C44 121.0(4) . . ?
C46 C45 H45 119.5 . . ?
C45 C46 H46 119.4 . . ?
C45 C46 C47 121.3(4) . . ?
C47 C46 H46 119.4 . . ?
C46 C47 C48 118.0(4) . . ?
C46 C47 C52 123.7(4) . . ?
C52 C47 C48 118.3(4) . . ?
C43 C48 C47 120.1(3) . . ?
C43 C48 C49 120.9(3) . . ?
C49 C48 C47 119.0(3) . . ?
N6 C49 C48 117.7(3) . . ?
C50 C49 N6 122.0(3) . . ?
C50 C49 C48 120.2(3) . . ?
C49 C50 H50 120.1 . . ?
C49 C50 C51 119.8(4) . . ?
C51 C50 H50 120.1 . . ?
C50 C51 H51 119.1 . . ?
C52 C51 C50 121.8(4) . . ?
C52 C51 H51 119.1 . . ?
C47 C52 H52 119.6 . . ?
C51 C52 C47 120.8(4) . . ?
C51 C52 H52 119.6 . . ?
N5 B1 Ni1 124.2(2) . . ?
N6 B1 Ni1 122.6(2) . . ?
N6 B1 N5 113.2(3) . . ?
C54 C53 H53 121.5 . . ?
C54 C53 C55 117.0(8) . 3_676 ?
C54 C53 C56 118.5(11) . . ?
C55 C53 H53 121.5 3_676 . ?
C55 C53 C56 124.3(11) 3_676 . ?
C53 C54 H54 119.6 . . ?
C53 C54 C55 120.7(8) . . ?
C55 C54 H54 119.6 . . ?
C53 C55 C54 122.2(7) 3_676 . ?
C53 C55 H55 118.9 3_676 . ?
C54 C55 H55 118.9 . . ?
C53 C56 H56A 109.5 . . ?
C53 C56 H56B 109.5 . . ?
C53 C56 H56C 109.5 . . ?
H56A C56 H56B 109.5 . . ?
H56A C56 H56C 109.5 . . ?
H56B C56 H56C 109.5 . . ?

loop_
_geom_bond_atom_site_label_1
_geom_bond_atom_site_label_2
_geom_bond_distance
_geom_bond_site_symmetry_2
_geom_bond_publ_flag
Ni1 Cl1 2.2842(8) . ?
Ni1 C1 1.902(3) . ?
Ni1 C22 1.897(3) . ?
Ni1 B1 1.911(3) . ?
N1 C1 1.363(4) . ?
N1 C2 1.392(4) . ?
N1 C13 1.442(4) . ?
N2 C1 1.374(4) . ?
N2 C3 1.386(4) . ?
N2 C4 1.448(4) . ?
N3 C22 1.363(4) . ?
N3 C23 1.398(4) . ?
N3 C34 1.454(4) . ?
N4 C22 1.369(4) . ?
N4 C24 1.387(4) . ?
N4 C25 1.453(4) . ?
N5 H5 0.8800 . ?
N5 C43 1.391(4) . ?
N5 B1 1.433(4) . ?
N6 H6 0.8800 . ?
N6 C49 1.394(4) . ?
N6 B1 1.431(4) . ?
C2 H2 0.9500 . ?
C2 C3 1.337(5) . ?
C3 H3 0.9500 . ?
C4 C5 1.389(5) . ?
C4 C9 1.401(4) . ?
C5 C6 1.391(5) . ?
C5 C12 1.512(4) . ?
C6 H6A 0.9500 . ?
C6 C7 1.391(5) . ?
C7 C8 1.384(5) . ?
C7 C11 1.511(5) . ?
C8 H8 0.9500 . ?
C8 C9 1.391(5) . ?
C9 C10 1.509(5) . ?
C10 H10A 0.9800 . ?
C10 H10B 0.9800 . ?
C10 H10C 0.9800 . ?
C11 H11A 0.9800 . ?
C11 H11B 0.9800 . ?
C11 H11C 0.9800 . ?
C12 H12A 0.9800 . ?
C12 H12B 0.9800 . ?
C12 H12C 0.9800 . ?
C13 C14 1.394(5) . ?
C13 C18 1.388(5) . ?
C14 C15 1.391(5) . ?
C14 C21 1.512(5) . ?
C15 H15 0.9500 . ?
C15 C16 1.385(5) . ?
C16 C17 1.384(5) . ?
C16 C20 1.512(5) . ?
C17 H17 0.9500 . ?
C17 C18 1.394(5) . ?
C18 C19 1.507(5) . ?
C19 H19A 0.9800 . ?
C19 H19B 0.9800 . ?
C19 H19C 0.9800 . ?
C20 H20A 0.9800 . ?
C20 H20B 0.9800 . ?
C20 H20C 0.9800 . ?
C21 H21A 0.9800 . ?
C21 H21B 0.9800 . ?
C21 H21C 0.9800 . ?
C23 H23 0.9500 . ?
C23 C24 1.339(5) . ?
C24 H24 0.9500 . ?
C25 C26 1.390(5) . ?
C25 C30 1.379(5) . ?
C26 C27 1.400(5) . ?
C26 C33 1.514(5) . ?
C27 H27 0.9500 . ?
C27 C28 1.373(5) . ?
C28 C29 1.389(5) . ?
C28 C32 1.516(5) . ?
C29 H29 0.9500 . ?
C29 C30 1.388(5) . ?
C30 C31 1.507(5) . ?
C31 H31A 0.9800 . ?
C31 H31B 0.9800 . ?
C31 H31C 0.9800 . ?
C32 H32A 0.9800 . ?
C32 H32B 0.9800 . ?
C32 H32C 0.9800 . ?
C33 H33A 0.9800 . ?
C33 H33B 0.9800 . ?
C33 H33C 0.9800 . ?
C34 C35 1.388(4) . ?
C34 C39 1.396(5) . ?
C35 C36 1.385(4) . ?
C35 C42 1.507(5) . ?
C36 H36 0.9500 . ?
C36 C37 1.379(5) . ?
C37 C38 1.380(5) . ?
C37 C41 1.510(5) . ?
C38 H38 0.9500 . ?
C38 C39 1.394(5) . ?
C39 C40 1.500(5) . ?
C40 H40A 0.9800 . ?
C40 H40B 0.9800 . ?
C40 H40C 0.9800 . ?
C41 H41A 0.9800 . ?
C41 H41B 0.9800 . ?
C41 H41C 0.9800 . ?
C42 H42A 0.9800 . ?
C42 H42B 0.9800 . ?
C42 H42C 0.9800 . ?
C43 C44 1.382(5) . ?
C43 C48 1.420(5) . ?
C44 H44 0.9500 . ?
C44 C45 1.405(5) . ?
C45 H45 0.9500 . ?
C45 C46 1.368(6) . ?
C46 H46 0.9500 . ?
C46 C47 1.407(6) . ?
C47 C48 1.422(4) . ?
C47 C52 1.419(6) . ?
C48 C49 1.421(5) . ?
C49 C50 1.384(5) . ?
C50 H50 0.9500 . ?
C50 C51 1.385(5) . ?
C51 H51 0.9500 . ?
C51 C52 1.353(6) . ?
C52 H52 0.9500 . ?
C53 H53 0.9500 . ?
C53 C54 1.354(9) . ?
C53 C55 1.396(9) 3_676 ?
C53 C56 1.550(6) . ?
C54 H54 0.9500 . ?
C54 C55 1.436(10) . ?
C55 H55 0.9500 . ?
C56 H56A 0.9800 . ?
C56 H56B 0.9800 . ?
C56 H56C 0.9800 . ?

loop_
_geom_torsion_atom_site_label_1
_geom_torsion_atom_site_label_2
_geom_torsion_atom_site_label_3
_geom_torsion_atom_site_label_4
_geom_torsion
_geom_torsion_site_symmetry_1
_geom_torsion_site_symmetry_2
_geom_torsion_site_symmetry_3
_geom_torsion_site_symmetry_4
_geom_torsion_publ_flag
Cl1 Ni1 C22 N3 -96.6(3) . . . . ?
Cl1 Ni1 C22 N4 68.2(3) . . . . ?
N1 C2 C3 N2 -0.4(4) . . . . ?
N1 C13 C14 C15 179.9(3) . . . . ?
N1 C13 C14 C21 2.8(5) . . . . ?
N1 C13 C18 C17 -178.1(3) . . . . ?
N1 C13 C18 C19 -0.3(5) . . . . ?
N2 C4 C5 C6 179.3(3) . . . . ?
N2 C4 C5 C12 3.5(5) . . . . ?
N2 C4 C9 C8 -179.2(3) . . . . ?
N2 C4 C9 C10 -2.2(5) . . . . ?
N3 C23 C24 N4 -0.2(4) . . . . ?
N3 C34 C35 C36 -178.7(3) . . . . ?
N3 C34 C35 C42 0.4(5) . . . . ?
N3 C34 C39 C38 -178.8(3) . . . . ?
N3 C34 C39 C40 3.3(5) . . . . ?
N4 C25 C26 C27 -179.2(3) . . . . ?
N4 C25 C26 C33 -0.7(5) . . . . ?
N4 C25 C30 C29 179.5(3) . . . . ?
N4 C25 C30 C31 4.7(5) . . . . ?
N5 C43 C44 C45 180.0(3) . . . . ?
N5 C43 C48 C47 179.9(3) . . . . ?
N5 C43 C48 C49 1.1(5) . . . . ?
N6 C49 C50 C51 177.9(3) . . . . ?
C1 N1 C2 C3 1.3(4) . . . . ?
C1 N1 C13 C14 -94.7(4) . . . . ?
C1 N1 C13 C18 89.5(4) . . . . ?
C1 N2 C3 C2 -0.6(4) . . . . ?
C1 N2 C4 C5 83.9(4) . . . . ?
C1 N2 C4 C9 -101.7(4) . . . . ?
C2 N1 C1 Ni1 167.1(2) . . . . ?
C2 N1 C1 N2 -1.7(4) . . . . ?
C2 N1 C13 C14 74.6(4) . . . . ?
C2 N1 C13 C18 -101.1(4) . . . . ?
C3 N2 C1 Ni1 -167.0(3) . . . . ?
C3 N2 C1 N1 1.4(4) . . . . ?
C3 N2 C4 C5 -84.1(4) . . . . ?
C3 N2 C4 C9 90.2(4) . . . . ?
C4 N2 C1 Ni1 24.0(5) . . . . ?
C4 N2 C1 N1 -167.6(3) . . . . ?
C4 N2 C3 C2 168.9(3) . . . . ?
C4 C5 C6 C7 -1.3(5) . . . . ?
C5 C4 C9 C8 -5.0(5) . . . . ?
C5 C4 C9 C10 171.9(3) . . . . ?
C5 C6 C7 C8 -2.4(5) . . . . ?
C5 C6 C7 C11 -179.5(3) . . . . ?
C6 C7 C8 C9 2.4(5) . . . . ?
C7 C8 C9 C4 1.1(5) . . . . ?
C7 C8 C9 C10 -175.8(3) . . . . ?
C9 C4 C5 C6 5.1(5) . . . . ?
C9 C4 C5 C12 -170.7(3) . . . . ?
C11 C7 C8 C9 179.5(3) . . . . ?
C12 C5 C6 C7 174.5(3) . . . . ?
C13 N1 C1 Ni1 -22.5(5) . . . . ?
C13 N1 C1 N2 168.7(3) . . . . ?
C13 N1 C2 C3 -169.3(3) . . . . ?
C13 C14 C15 C16 0.2(5) . . . . ?
C14 C13 C18 C17 6.3(5) . . . . ?
C14 C13 C18 C19 -175.8(3) . . . . ?
C14 C15 C16 C17 1.8(5) . . . . ?
C14 C15 C16 C20 -179.0(4) . . . . ?
C15 C16 C17 C18 0.2(5) . . . . ?
C16 C17 C18 C13 -4.2(5) . . . . ?
C16 C17 C18 C19 178.0(3) . . . . ?
C18 C13 C14 C15 -4.4(5) . . . . ?
C18 C13 C14 C21 178.4(3) . . . . ?
C20 C16 C17 C18 -179.0(4) . . . . ?
C21 C14 C15 C16 177.4(3) . . . . ?
C22 N3 C23 C24 0.4(4) . . . . ?
C22 N3 C34 C35 85.8(4) . . . . ?
C22 N3 C34 C39 -94.7(4) . . . . ?
C22 N4 C24 C23 0.0(4) . . . . ?
C22 N4 C25 C26 -105.2(4) . . . . ?
C22 N4 C25 C30 80.7(4) . . . . ?
C23 N3 C22 Ni1 167.7(2) . . . . ?
C23 N3 C22 N4 -0.3(4) . . . . ?
C23 N3 C34 C35 -105.6(4) . . . . ?
C23 N3 C34 C39 73.8(4) . . . . ?
C24 N4 C22 Ni1 -167.3(3) . . . . ?
C24 N4 C22 N3 0.2(4) . . . . ?
C24 N4 C25 C26 85.5(4) . . . . ?
C24 N4 C25 C30 -88.6(4) . . . . ?
C25 N4 C22 Ni1 22.6(5) . . . . ?
C25 N4 C22 N3 -169.9(3) . . . . ?
C25 N4 C24 C23 170.7(3) . . . . ?
C25 C26 C27 C28 1.4(5) . . . . ?
C26 C25 C30 C29 5.6(5) . . . . ?
C26 C25 C30 C31 -169.3(3) . . . . ?
C26 C27 C28 C29 2.1(5) . . . . ?
C26 C27 C28 C32 179.5(3) . . . . ?
C27 C28 C29 C30 -1.9(5) . . . . ?
C28 C29 C30 C25 -1.9(5) . . . . ?
C28 C29 C30 C31 173.0(3) . . . . ?
C30 C25 C26 C27 -5.3(5) . . . . ?
C30 C25 C26 C33 173.2(3) . . . . ?
C32 C28 C29 C30 -179.3(3) . . . . ?
C33 C26 C27 C28 -177.2(3) . . . . ?
C34 N3 C22 Ni1 -22.8(5) . . . . ?
C34 N3 C22 N4 169.1(3) . . . . ?
C34 N3 C23 C24 -169.7(3) . . . . ?
C34 C35 C36 C37 -3.0(5) . . . . ?
C35 C34 C39 C38 0.6(5) . . . . ?
C35 C34 C39 C40 -177.2(3) . . . . ?
C35 C36 C37 C38 1.6(5) . . . . ?
C35 C36 C37 C41 -178.7(3) . . . . ?
C36 C37 C38 C39 1.2(5) . . . . ?
C37 C38 C39 C34 -2.2(5) . . . . ?
C37 C38 C39 C40 175.7(3) . . . . ?
C39 C34 C35 C36 1.9(5) . . . . ?
C39 C34 C35 C42 -179.0(3) . . . . ?
C41 C37 C38 C39 -178.6(3) . . . . ?
C42 C35 C36 C37 177.8(3) . . . . ?
C43 N5 B1 Ni1 -177.8(3) . . . . ?
C43 N5 B1 N6 1.5(5) . . . . ?
C43 C44 C45 C46 -0.7(6) . . . . ?
C43 C48 C49 N6 0.6(5) . . . . ?
C43 C48 C49 C50 179.2(3) . . . . ?
C44 C43 C48 C47 0.0(5) . . . . ?
C44 C43 C48 C49 -178.8(3) . . . . ?
C44 C45 C46 C47 1.7(7) . . . . ?
C45 C46 C47 C48 -1.7(6) . . . . ?
C45 C46 C47 C52 177.6(4) . . . . ?
C46 C47 C48 C43 0.9(5) . . . . ?
C46 C47 C48 C49 179.7(3) . . . . ?
C46 C47 C52 C51 179.8(4) . . . . ?
C47 C48 C49 N6 -178.2(3) . . . . ?
C47 C48 C49 C50 0.4(5) . . . . ?
C48 C43 C44 C45 -0.1(5) . . . . ?
C48 C47 C52 C51 -0.9(6) . . . . ?
C48 C49 C50 C51 -0.7(5) . . . . ?
C49 N6 B1 Ni1 179.7(2) . . . . ?
C49 N6 B1 N5 0.3(5) . . . . ?
C49 C50 C51 C52 0.2(6) . . . . ?
C50 C51 C52 C47 0.6(7) . . . . ?
C52 C47 C48 C43 -178.4(3) . . . . ?
C52 C47 C48 C49 0.4(5) . . . . ?
B1 Ni1 C22 N3 82.0(3) . . . . ?
B1 Ni1 C22 N4 -113.1(3) . . . . ?
B1 N5 C43 C44 177.7(3) . . . . ?
B1 N5 C43 C48 -2.2(5) . . . . ?
B1 N6 C49 C48 -1.3(5) . . . . ?
B1 N6 C49 C50 -179.9(3) . . . . ?
C53 C54 C55 C53 -3.3(12) . . . 3_676 ?
C55 C53 C54 C55 3.1(12) 3_676 . . . ?
C56 C53 C54 C55 178.8(7) . . . . ?

loop_
_twin_individual_id
_twin_individual_mass_fraction_refined
_oxdiff_twin_reflns_isolated
_oxdiff_twin_reflns_overlapped
_twin_individual_twin_lattice_type
_twin_individual_twin_matrix_11
_twin_individual_twin_matrix_12
_twin_individual_twin_matrix_13
_twin_individual_twin_matrix_21
_twin_individual_twin_matrix_22
_twin_individual_twin_matrix_23
_twin_individual_twin_matrix_31
_twin_individual_twin_matrix_32
_twin_individual_twin_matrix_33
1 0.4817(7) 14809 20379 ref 1.0000 0.0000 0.0000 0.0000 1.0000 0.0000 0.0000 0.0000 1.0000
2 0.5183(7) 14835 20379 nmt -1.0001 0.0004 -0.1704 -0.0000 -0.9999 -0.0001 -0.0001 -0.0002 0.9999
